data_4510636
loop_
_publ_author_name
'Kulikov, Vladislav'
'Meyer, Gerd'

_publ_section_title
;
 A New Strategy for the Synthetic Assembly of Inorganic--Organic
 Silver(I)-Polyoxometalate Hybrid Structures Employing Noncovalent
 Interactions between Theobromine Ligands
;
_journal_issue 7
_journal_name_full 'Crystal Growth &amp; Design'
_journal_page_first 2916
_journal_paper_doi 10.1021/cg400335y
_journal_volume 13
_journal_year 2013
_chemical_formula_moiety 'C28 H32 Ag2 N16 O8, Mo8  O26, O7 H15'
_chemical_formula_sum 'C28 H47 Ag3 Mo8 N16 O41'
_chemical_formula_weight 2345.83
_chemical_melting_point ?
_chemical_name_common
;
 Bis(ditheobrominesilver)hydroniumsilveroctamolybdate hexahydrate
;
_chemical_name_systematic
;
Bis(ditheobrominesilver)hydronium(silverdi-mu4-oxo-tetra-mu3-
oxo-hexa-mu-oxo-tetradecaoxooctamolybdate) hexahydrate
;
_space_group_IT_number 15
_symmetry_cell_setting monoclinic
_symmetry_space_group_name_Hall '-C 2yc'
_symmetry_space_group_name_H-M 'C 1 2/c 1'
_atom_sites_solution_hydrogens geom
_atom_sites_solution_primary direct
_atom_sites_solution_secondary difmap
_audit_creation_method SHELXL-97
_cell_angle_alpha 90.00
_cell_angle_beta 122.236(2)
_cell_angle_gamma 90.00
_cell_formula_units_Z 4
_cell_length_a 21.7118(6)
_cell_length_b 17.8399(4)
_cell_length_c 18.8061(5)
_cell_measurement_reflns_used 'not measured'
_cell_measurement_temperature 293(2)
_cell_measurement_theta_max 'not measured'
_cell_measurement_theta_min 'not measured'
_cell_volume 6161.5(3)
_computing_cell_refinement 'X-Area, (Stoe, 2001)'
_computing_data_collection 'X-Area, (Stoe, 2001)'
_computing_data_reduction 'X-Area, (Stoe, 2001)'
_computing_molecular_graphics 'Diamond v3.2 (Crystal Impact 2011)'
_computing_publication_material 'Diamond v3.2 (Crystal Impact 2011)'
_computing_structure_refinement 'SHELXL-97 (Sheldrick, 1997)'
_computing_structure_solution 'SHELXS-97 (Sheldrick, 1990)'
_diffrn_ambient_temperature 293(2)
_diffrn_detector_area_resol_mean 'not measured'
_diffrn_measured_fraction_theta_full 0.994
_diffrn_measured_fraction_theta_max 0.994
_diffrn_measurement_device_type 'IPDS II (Stoe & Cie)'
_diffrn_measurement_method '\w and \f scans'
_diffrn_radiation_monochromator graphite
_diffrn_radiation_source 'fine-focus sealed tube'
_diffrn_radiation_type MoK\a
_diffrn_radiation_wavelength 0.71073
_diffrn_reflns_av_R_equivalents 0.0746
_diffrn_reflns_av_sigmaI/netI 0.0326
_diffrn_reflns_limit_h_max 27
_diffrn_reflns_limit_h_min -27
_diffrn_reflns_limit_k_max 22
_diffrn_reflns_limit_k_min -22
_diffrn_reflns_limit_l_max 23
_diffrn_reflns_limit_l_min -23
_diffrn_reflns_number 46531
_diffrn_reflns_theta_full 26.80
_diffrn_reflns_theta_max 26.80
_diffrn_reflns_theta_min 2.22
_diffrn_standards_decay_% 'not measured'
_diffrn_standards_interval_count 'not measured'
_diffrn_standards_interval_time 'not measured'
_diffrn_standards_number 'not measured'
_exptl_absorpt_coefficient_mu 2.611
_exptl_absorpt_correction_T_max 0.6538
_exptl_absorpt_correction_T_min 0.2458
_exptl_absorpt_correction_type numerical
_exptl_absorpt_process_details
;
The absorption correction (X-RED; Stoe & Cie, 2001) 
was performed after optimizing the crystal shape 
using X-SHAPE (Stoe & Cie, 1999).
;
_exptl_crystal_colour yellow
_exptl_crystal_density_diffrn 2.529
_exptl_crystal_density_meas ?
_exptl_crystal_density_method 'not measured'
_exptl_crystal_description prism
_exptl_crystal_F_000 4026
_exptl_crystal_size_max 0.2
_exptl_crystal_size_mid 0.2
_exptl_crystal_size_min 0.1
_refine_diff_density_max 2.238
_refine_diff_density_min -1.175
_refine_diff_density_rms 0.163
_refine_ls_extinction_coef 0.00017(3)
_refine_ls_extinction_expression Fc^*^=kFc[1+0.001xFc^2^\l^3^/sin(2\q)]^-1/4^
_refine_ls_extinction_method SHELXL
_refine_ls_goodness_of_fit_ref 1.043
_refine_ls_hydrogen_treatment constr
_refine_ls_matrix_type full
_refine_ls_number_parameters 446
_refine_ls_number_reflns 6545
_refine_ls_number_restraints 0
_refine_ls_restrained_S_all 1.043
_refine_ls_R_factor_all 0.0441
_refine_ls_R_factor_gt 0.0372
_refine_ls_shift/su_max 0.002
_refine_ls_shift/su_mean 0.000
_refine_ls_structure_factor_coef Fsqd
_refine_ls_weighting_details 'calc w=1/[\s^2^(Fo^2^)+(0.0694P)^2^+42.0000P] where P=(Fo^2^+2Fc^2^)/3'
_refine_ls_weighting_scheme calc
_refine_ls_wR_factor_gt 0.1177
_refine_ls_wR_factor_ref 0.1227
_reflns_number_gt 5521
_reflns_number_total 6545
_reflns_threshold_expression >2sigma(I)
_cod_data_source_file cg400335y_si_001.cif
_cod_data_source_block 6
_cod_depositor_comments
;
The following automatic conversions were performed:

'_chemical_melting_point' value 'not measured' was changed to '?' -
the value is undefined or not given.

Automatic conversion script
Id: cif_fix_values 2281 2013-09-26 08:29:07Z andrius 

The following automatic conversions were performed:

'_exptl_crystal_density_meas' value 'not measured' was changed to '?'
- the value is perceived as not measured.

Automatic conversion script
Id: cif_fix_values 3008 2015-01-20 13:52:24Z robertas 
;
_cod_original_sg_symbol_H-M 'C 2/c'
_cod_database_code 4510636

loop_
_symmetry_equiv_pos_as_xyz
'x, y, z'
'-x, y, -z+1/2'
'x+1/2, y+1/2, z'
'-x+1/2, y+1/2, -z+1/2'
'-x, -y, -z'
'x, -y, z-1/2'
'-x+1/2, -y+1/2, -z'
'x+1/2, -y+1/2, z-1/2'

loop_
_atom_site_label
_atom_site_type_symbol
_atom_site_fract_x
_atom_site_fract_y
_atom_site_fract_z
_atom_site_U_iso_or_equiv
_atom_site_adp_type
_atom_site_occupancy
_atom_site_symmetry_multiplicity
_atom_site_calc_flag
_atom_site_refinement_flags
_atom_site_disorder_assembly
_atom_site_disorder_group
Mo1 Mo 0.92429(2) 0.02353(2) 0.26176(2) 0.02261(12) Uani 1 1 d . . .
Mo2 Mo 1.04600(2) -0.10480(2) 0.35543(2) 0.02398(12) Uani 1 1 d . . .
Mo3 Mo 1.17087(2) 0.02204(2) 0.45443(3) 0.02978(13) Uani 1 1 d . . .
Ag1 Ag 0.76902(3) 0.01266(3) 0.30405(3) 0.04571(15) Uani 1 1 d . . .
Mo4 Mo 1.04580(2) 0.15019(2) 0.35814(3) 0.02943(13) Uani 1 1 d . . .
Ag2 Ag 1.0000 0.0000 0.5000 0.0704(3) Uani 1 2 d S . .
O6 O 1.0224(2) -0.0935(2) 0.4283(2) 0.0322(8) Uani 1 1 d . . .
O12 O 1.1509(3) 0.0179(2) 0.5310(3) 0.0417(9) Uani 1 1 d . . .
O2 O 0.9128(2) 0.0231(2) 0.3441(2) 0.0328(8) Uani 1 1 d . . .
O10 O 1.0261(2) 0.1398(2) 0.4339(2) 0.0421(9) Uani 1 1 d . . .
O8 O 1.04256(17) 0.02312(17) 0.3362(2) 0.0233(6) Uani 1 1 d . . .
O4 O 0.94526(17) -0.08185(18) 0.25736(19) 0.0238(6) Uani 1 1 d . . .
O2T O 0.9359(3) 0.2996(3) 0.4185(3) 0.0619(13) Uani 1 1 d . . .
O11 O 1.14638(19) 0.1239(2) 0.4206(2) 0.0333(8) Uani 1 1 d . . .
O1 O 0.83706(19) 0.02289(19) 0.1721(2) 0.0297(7) Uani 1 1 d . . .
C5 C 0.7841(3) 0.2250(3) 0.1900(3) 0.0393(12) Uani 1 1 d . . .
O9 O 1.0493(2) 0.2437(2) 0.3465(3) 0.0477(10) Uani 1 1 d . . .
O7 O 1.14572(18) -0.0805(2) 0.4175(2) 0.0292(7) Uani 1 1 d . . .
N1 N 0.8734(3) 0.3103(3) 0.2766(4) 0.0524(13) Uani 1 1 d . . .
H1 H 0.8986 0.3498 0.2830 0.063 Uiso 1 1 calc R . .
C2 C 0.8901(4) 0.2745(4) 0.3495(4) 0.0489(15) Uani 1 1 d . . .
O16T O 0.8798(2) -0.3124(2) 0.2170(2) 0.0368(8) Uani 1 1 d . . .
N13 N 0.7395(2) -0.1352(2) 0.1392(3) 0.0303(9) Uani 1 1 d . . .
O5 O 1.0470(2) -0.1990(2) 0.3422(2) 0.0345(8) Uani 1 1 d . . .
C7 C 0.6933(4) 0.2032(5) 0.0346(4) 0.0567(17) Uani 1 1 d . . .
H7A H 0.7139 0.2481 0.0276 0.085 Uiso 1 1 calc R . .
H7B H 0.6421 0.2104 0.0107 0.085 Uiso 1 1 calc R . .
H7C H 0.7006 0.1623 0.0066 0.085 Uiso 1 1 calc R . .
O13 O 1.2625(2) 0.0213(2) 0.5058(3) 0.0447(10) Uani 1 1 d . . .
N7 N 0.7288(3) 0.1861(3) 0.1243(3) 0.0411(11) Uani 1 1 d . . .
N3 N 0.8503(3) 0.2112(3) 0.3405(3) 0.0410(11) Uani 1 1 d . . .
O12T O 0.6996(2) -0.1735(2) 0.0061(2) 0.0414(9) Uani 1 1 d . . .
N19 N 0.7961(2) -0.1057(2) 0.2885(3) 0.0307(9) Uani 1 1 d . . .
O3 O 0.94576(18) 0.12839(19) 0.2592(2) 0.0277(7) Uani 1 1 d . . .
C15 C 0.8359(3) -0.2064(3) 0.2526(3) 0.0285(9) Uani 1 1 d . . .
N11 N 0.7910(2) -0.2395(2) 0.1148(3) 0.0329(9) Uani 1 1 d . . .
H11 H 0.7916 -0.2681 0.0784 0.040 Uiso 1 1 calc R . .
N17 N 0.8747(2) -0.2008(2) 0.3392(3) 0.0306(9) Uani 1 1 d . . .
C12 C 0.7410(3) -0.1816(3) 0.0821(3) 0.0328(10) Uani 1 1 d . . .
N9 N 0.7561(3) 0.1258(3) 0.2416(3) 0.0407(11) Uani 1 1 d . . .
C14 C 0.7884(3) -0.1471(3) 0.2239(3) 0.0281(10) Uani 1 1 d . . .
C8 C 0.7142(4) 0.1286(3) 0.1573(4) 0.0446(13) Uani 1 1 d . . .
H8 H 0.6782 0.0934 0.1252 0.054 Uiso 1 1 calc R . .
O6T O 0.8110(3) 0.3317(3) 0.1355(3) 0.0648(14) Uani 1 1 d . . .
C4 C 0.7996(3) 0.1869(3) 0.2614(3) 0.0364(12) Uani 1 1 d . . .
C17 C 0.9335(3) -0.2499(3) 0.4002(3) 0.0353(11) Uani 1 1 d . . .
H17A H 0.9412 -0.2892 0.3709 0.053 Uiso 1 1 calc R . .
H17B H 0.9202 -0.2715 0.4370 0.053 Uiso 1 1 calc R . .
H17C H 0.9774 -0.2213 0.4326 0.053 Uiso 1 1 calc R . .
C13 C 0.6872(3) -0.0739(3) 0.1082(4) 0.0394(12) Uani 1 1 d . . .
H13A H 0.6925 -0.0462 0.1549 0.059 Uiso 1 1 calc R . .
H13B H 0.6387 -0.0939 0.0754 0.059 Uiso 1 1 calc R . .
H13C H 0.6958 -0.0413 0.0738 0.059 Uiso 1 1 calc R . .
C6 C 0.8211(4) 0.2913(4) 0.1933(4) 0.0472(14) Uani 1 1 d . . .
C18 C 0.8494(3) -0.1407(3) 0.3568(3) 0.0333(11) Uani 1 1 d . . .
H18 H 0.8670 -0.1245 0.4114 0.040 Uiso 1 1 calc R . .
O4W O 0.6670(5) 0.0361(5) 0.3201(8) 0.144(4) Uani 1 1 d . . .
C16 C 0.8400(3) -0.2576(3) 0.1979(3) 0.0299(10) Uani 1 1 d . . .
C3 C 0.8648(4) 0.1703(4) 0.4151(4) 0.0489(15) Uani 1 1 d . . .
H3A H 0.9019 0.1958 0.4646 0.073 Uiso 1 1 calc R . .
H3B H 0.8808 0.1205 0.4138 0.073 Uiso 1 1 calc R . .
H3C H 0.8210 0.1678 0.4160 0.073 Uiso 1 1 calc R . .
O3WA O 0.0678(13) 0.5374(12) 0.6870(15) 0.097(10) Uani 0.300(16) 1 d P A 1
O3WB O 0.0323(7) 0.4232(7) 0.5077(12) 0.196(11) Uani 0.700(16) 1 d P A 2
O1W O 1.0000 -0.31632(19) 0.2500 0.0095(7) Uani 1 2 d S . .
O2W O 1.0491(4) -0.3860(4) 0.3761(4) 0.0879(19) Uani 1 1 d . . .

loop_
_atom_site_aniso_label
_atom_site_aniso_U_11
_atom_site_aniso_U_22
_atom_site_aniso_U_33
_atom_site_aniso_U_23
_atom_site_aniso_U_13
_atom_site_aniso_U_12
Mo1 0.0236(2) 0.0282(2) 0.0192(2) 0.00040(14) 0.01347(17) 0.00128(14)
Mo2 0.0288(2) 0.0264(2) 0.0179(2) 0.00255(14) 0.01324(17) 0.00212(14)
Mo3 0.0322(2) 0.0351(2) 0.0203(2) -0.00310(15) 0.01284(19) -0.00049(16)
Ag1 0.0556(3) 0.0383(2) 0.0456(3) 0.00363(18) 0.0286(2) 0.01060(19)
Mo4 0.0316(2) 0.0302(2) 0.0241(2) -0.00637(15) 0.01332(19) -0.00090(16)
Ag2 0.0980(7) 0.0762(5) 0.0271(3) -0.0021(3) 0.0267(4) 0.0409(5)
O6 0.0384(19) 0.0396(19) 0.0218(16) 0.0047(14) 0.0183(16) 0.0040(15)
O12 0.055(3) 0.044(2) 0.029(2) -0.0047(16) 0.025(2) -0.0017(18)
O2 0.0343(19) 0.042(2) 0.0281(18) 0.0006(14) 0.0211(16) 0.0033(15)
O10 0.043(2) 0.055(2) 0.0295(19) -0.0095(17) 0.0202(18) 0.0010(18)
O8 0.0255(16) 0.0272(16) 0.0184(14) -0.0003(12) 0.0126(13) 0.0002(12)
O4 0.0253(15) 0.0275(16) 0.0193(15) 0.0007(12) 0.0124(13) -0.0010(12)
O2T 0.057(3) 0.061(3) 0.041(3) 0.000(2) 0.008(2) 0.007(2)
O11 0.0302(18) 0.0346(18) 0.0308(18) -0.0060(15) 0.0135(16) -0.0044(15)
O1 0.0263(17) 0.0374(19) 0.0244(17) 0.0012(14) 0.0129(15) 0.0011(14)
C5 0.040(3) 0.049(3) 0.031(3) 0.008(2) 0.020(2) 0.013(2)
O9 0.054(3) 0.031(2) 0.048(2) -0.0092(17) 0.020(2) -0.0039(17)
O7 0.0289(17) 0.0343(18) 0.0223(16) -0.0001(14) 0.0123(14) 0.0043(14)
N1 0.053(3) 0.053(3) 0.049(3) 0.008(3) 0.026(3) 0.001(3)
C2 0.046(3) 0.052(4) 0.040(3) 0.004(3) 0.017(3) 0.017(3)
O16T 0.0362(19) 0.0352(19) 0.040(2) -0.0015(16) 0.0210(18) 0.0035(16)
N13 0.031(2) 0.033(2) 0.024(2) -0.0015(17) 0.0132(18) 0.0009(17)
O5 0.043(2) 0.0295(18) 0.0332(19) 0.0023(15) 0.0219(18) 0.0031(15)
C7 0.064(4) 0.074(5) 0.031(3) 0.010(3) 0.025(3) 0.016(4)
O13 0.033(2) 0.055(3) 0.034(2) -0.0038(17) 0.0098(18) 0.0022(17)
N7 0.046(3) 0.048(3) 0.029(2) 0.006(2) 0.019(2) 0.015(2)
N3 0.048(3) 0.041(2) 0.031(2) 0.008(2) 0.019(2) 0.014(2)
O12T 0.045(2) 0.048(2) 0.0249(18) -0.0032(16) 0.0144(18) 0.0055(18)
N19 0.037(2) 0.031(2) 0.023(2) -0.0036(16) 0.0158(18) -0.0028(17)
O3 0.0295(17) 0.0285(16) 0.0245(16) -0.0007(13) 0.0140(14) 0.0032(13)
C15 0.030(2) 0.030(2) 0.025(2) -0.0031(19) 0.014(2) -0.0032(19)
N11 0.036(2) 0.036(2) 0.026(2) -0.0068(17) 0.0158(19) 0.0012(18)
N17 0.034(2) 0.031(2) 0.023(2) -0.0006(16) 0.0136(18) -0.0024(17)
C12 0.031(2) 0.040(3) 0.027(2) -0.005(2) 0.015(2) -0.003(2)
N9 0.048(3) 0.039(2) 0.037(2) 0.008(2) 0.024(2) 0.015(2)
C14 0.029(2) 0.030(2) 0.026(2) -0.0031(18) 0.015(2) -0.0053(18)
C8 0.051(3) 0.043(3) 0.036(3) 0.006(2) 0.021(3) 0.014(3)
O6T 0.074(3) 0.074(3) 0.053(3) 0.022(3) 0.039(3) 0.002(3)
C4 0.038(3) 0.044(3) 0.030(3) 0.007(2) 0.021(2) 0.016(2)
C17 0.037(3) 0.038(3) 0.028(2) 0.002(2) 0.015(2) 0.000(2)
C13 0.042(3) 0.040(3) 0.034(3) -0.001(2) 0.019(3) 0.004(2)
C6 0.048(3) 0.057(4) 0.041(3) 0.011(3) 0.027(3) 0.014(3)
C18 0.044(3) 0.031(2) 0.026(2) -0.0054(19) 0.019(2) -0.003(2)
O4W 0.136(7) 0.120(6) 0.244(12) 0.088(8) 0.148(9) 0.064(6)
C16 0.030(2) 0.032(2) 0.031(2) -0.004(2) 0.019(2) -0.005(2)
C3 0.062(4) 0.056(4) 0.028(3) 0.010(3) 0.023(3) 0.019(3)
O3WA 0.093(17) 0.072(13) 0.092(17) 0.029(12) 0.026(14) -0.031(12)
O3WB 0.080(8) 0.079(8) 0.25(2) 0.063(10) -0.027(9) -0.010(6)
O1W 0.0009(14) 0.0119(16) 0.0130(17) 0.000 0.0019(14) 0.000
O2W 0.078(4) 0.095(5) 0.074(4) 0.028(4) 0.029(3) 0.000(3)

loop_
_atom_type_symbol
_atom_type_description
_atom_type_scat_dispersion_real
_atom_type_scat_dispersion_imag
_atom_type_scat_source
C C 0.0033 0.0016 'International Tables Vol C Tables 4.2.6.8 and 6.1.1.4'
H H 0.0000 0.0000 'International Tables Vol C Tables 4.2.6.8 and 6.1.1.4'
N N 0.0061 0.0033 'International Tables Vol C Tables 4.2.6.8 and 6.1.1.4'
O O 0.0106 0.0060 'International Tables Vol C Tables 4.2.6.8 and 6.1.1.4'
Mo Mo -1.6832 0.6857 'International Tables Vol C Tables 4.2.6.8 and 6.1.1.4'
Ag Ag -0.8971 1.1015 'International Tables Vol C Tables 4.2.6.8 and 6.1.1.4'

loop_
_geom_angle_atom_site_label_1
_geom_angle_atom_site_label_2
_geom_angle_atom_site_label_3
_geom_angle
_geom_angle_site_symmetry_1
_geom_angle_site_symmetry_3
O2 Mo1 O1 105.74(18) . .
O2 Mo1 O3 100.52(16) . .
O1 Mo1 O3 97.72(15) . .
O2 Mo1 O4 100.71(15) . .
O1 Mo1 O4 96.36(15) . .
O3 Mo1 O4 150.21(14) . .
O2 Mo1 O8 96.34(16) . .
O1 Mo1 O8 157.91(15) . .
O3 Mo1 O8 78.56(13) . .
O4 Mo1 O8 78.54(12) . .
O2 Mo1 O8 171.85(15) . 2_755
O1 Mo1 O8 82.39(14) . 2_755
O3 Mo1 O8 78.53(12) . 2_755
O4 Mo1 O8 77.49(12) . 2_755
O8 Mo1 O8 75.52(13) . 2_755
O2 Mo1 Mo4 87.98(13) . .
O1 Mo1 Mo4 134.11(11) . .
O3 Mo1 Mo4 36.38(10) . .
O4 Mo1 Mo4 124.40(9) . .
O8 Mo1 Mo4 45.86(8) . .
O8 Mo1 Mo4 86.59(8) 2_755 .
O2 Mo1 Mo2 88.54(12) . .
O1 Mo1 Mo2 132.65(11) . .
O3 Mo1 Mo2 124.26(10) . .
O4 Mo1 Mo2 36.29(9) . .
O8 Mo1 Mo2 45.71(8) . .
O8 Mo1 Mo2 85.41(8) 2_755 .
Mo4 Mo1 Mo2 90.234(15) . .
O5 Mo2 O6 105.41(18) . .
O5 Mo2 O7 102.61(17) . .
O6 Mo2 O7 102.29(16) . .
O5 Mo2 O4 99.15(16) . .
O6 Mo2 O4 93.80(15) . .
O7 Mo2 O4 148.24(14) . .
O5 Mo2 O4 91.59(15) . 2_755
O6 Mo2 O4 159.81(15) . 2_755
O7 Mo2 O4 84.05(13) . 2_755
O4 Mo2 O4 72.43(14) . 2_755
O5 Mo2 O8 163.17(15) . .
O6 Mo2 O8 90.59(15) . .
O7 Mo2 O8 78.46(14) . .
O4 Mo2 O8 74.13(13) . .
O4 Mo2 O8 71.73(12) 2_755 .
O5 Mo2 Mo1 133.89(13) . .
O6 Mo2 Mo1 81.09(12) . .
O7 Mo2 Mo1 120.86(11) . .
O4 Mo2 Mo1 34.92(9) . .
O4 Mo2 Mo1 79.25(8) 2_755 .
O8 Mo2 Mo1 42.41(8) . .
O13 Mo3 O12 105.5(2) . .
O13 Mo3 O11 103.43(19) . .
O12 Mo3 O11 99.87(18) . .
O13 Mo3 O7 102.73(18) . .
O12 Mo3 O7 96.41(17) . .
O11 Mo3 O7 144.04(15) . .
O13 Mo3 O1 90.43(18) . 2_755
O12 Mo3 O1 163.87(18) . 2_755
O11 Mo3 O1 78.10(14) . 2_755
O7 Mo3 O1 77.46(13) . 2_755
O13 Mo3 O8 159.42(18) . .
O12 Mo3 O8 95.02(17) . .
O11 Mo3 O8 73.26(13) . .
O7 Mo3 O8 73.54(12) . .
O1 Mo3 O8 68.99(12) 2_755 .
N19 Ag1 N9 137.17(16) . .
N19 Ag1 O4W 119.8(3) . .
N9 Ag1 O4W 92.4(2) . .
O9 Mo4 O10 105.4(2) . .
O9 Mo4 O11 101.92(19) . .
O10 Mo4 O11 100.03(18) . .
O9 Mo4 O3 99.94(18) . .
O10 Mo4 O3 97.16(17) . .
O11 Mo4 O3 147.37(15) . .
O9 Mo4 O8 161.74(18) . .
O10 Mo4 O8 92.62(17) . .
O11 Mo4 O8 77.48(14) . .
O3 Mo4 O8 74.21(13) . .
O9 Mo4 O3 90.55(18) . 2_755
O10 Mo4 O3 162.09(17) . 2_755
O11 Mo4 O3 84.25(14) . 2_755
O3 Mo4 O3 71.57(14) . 2_755
O8 Mo4 O3 71.20(12) . 2_755
O9 Mo4 Mo1 134.75(15) . .
O10 Mo4 Mo1 84.17(14) . .
O11 Mo4 Mo1 120.17(11) . .
O3 Mo4 Mo1 34.92(10) . .
O8 Mo4 Mo1 42.71(8) . .
O3 Mo4 Mo1 78.72(8) 2_755 .
O6 Ag2 O6 180.000(1) 5_756 .
O6 Ag2 O2 72.97(12) 5_756 5_756
O6 Ag2 O2 107.03(12) . 5_756
O6 Ag2 O2 107.03(12) 5_756 .
O6 Ag2 O2 72.97(12) . .
O2 Ag2 O2 180.000(1) 5_756 .
Mo2 O6 Ag2 141.6(2) . .
Mo1 O2 Ag2 132.41(19) . .
Mo1 O8 Mo4 91.43(11) . .
Mo1 O8 Mo2 91.88(12) . .
Mo4 O8 Mo2 162.35(16) . .
Mo1 O8 Mo1 104.48(13) . 2_755
Mo4 O8 Mo1 98.46(12) . 2_755
Mo2 O8 Mo1 97.48(12) . 2_755
Mo1 O8 Mo3 163.45(16) . .
Mo4 O8 Mo3 86.23(11) . .
Mo2 O8 Mo3 85.67(10) . .
Mo1 O8 Mo3 92.07(11) 2_755 .
Mo1 O4 Mo2 108.79(15) . .
Mo1 O4 Mo2 110.65(14) . 2_755
Mo2 O4 Mo2 103.20(13) . 2_755
Mo3 O11 Mo4 117.68(18) . .
Mo1 O1 Mo3 116.55(17) . 2_755
N7 C5 C4 105.8(5) . .
N7 C5 C6 132.0(5) . .
C4 C5 C6 122.2(6) . .
Mo2 O7 Mo3 116.91(17) . .
C2 N1 C6 129.0(6) . .
C2 N1 H1 115.5 . .
C6 N1 H1 115.5 . .
O2T C2 N1 121.4(7) . .
O2T C2 N3 122.2(6) . .
N1 C2 N3 116.3(6) . .
C12 N13 C14 119.2(4) . .
C12 N13 C13 118.7(4) . .
C14 N13 C13 122.2(4) . .
N7 C7 H7A 109.5 . .
N7 C7 H7B 109.5 . .
H7A C7 H7B 109.5 . .
N7 C7 H7C 109.5 . .
H7A C7 H7C 109.5 . .
H7B C7 H7C 109.5 . .
C8 N7 C5 106.5(5) . .
C8 N7 C7 126.2(6) . .
C5 N7 C7 127.2(6) . .
C4 N3 C2 118.9(5) . .
C4 N3 C3 121.6(5) . .
C2 N3 C3 119.5(5) . .
C18 N19 C14 103.7(4) . .
C18 N19 Ag1 117.7(3) . .
C14 N19 Ag1 135.4(3) . .
Mo1 O3 Mo4 108.70(16) . .
Mo1 O3 Mo4 108.97(14) . 2_755
Mo4 O3 Mo4 104.58(14) . 2_755
C14 C15 N17 105.4(4) . .
C14 C15 C16 122.6(5) . .
N17 C15 C16 132.0(5) . .
C16 N11 C12 128.9(4) . .
C16 N11 H11 115.6 . .
C12 N11 H11 115.6 . .
C18 N17 C15 106.2(4) . .
C18 N17 C17 126.3(4) . .
C15 N17 C17 127.4(4) . .
O12T C12 N13 122.4(5) . .
O12T C12 N11 121.3(5) . .
N13 C12 N11 116.3(4) . .
C8 N9 C4 103.1(5) . .
C8 N9 Ag1 117.5(4) . .
C4 N9 Ag1 134.0(4) . .
N19 C14 C15 111.1(4) . .
N19 C14 N13 127.1(5) . .
C15 C14 N13 121.8(4) . .
N7 C8 N9 113.7(6) . .
N7 C8 H8 123.2 . .
N9 C8 H8 123.2 . .
N9 C4 N3 126.2(5) . .
N9 C4 C5 110.9(5) . .
N3 C4 C5 122.8(6) . .
N17 C17 H17A 109.5 . .
N17 C17 H17B 109.5 . .
H17A C17 H17B 109.5 . .
N17 C17 H17C 109.5 . .
H17A C17 H17C 109.5 . .
H17B C17 H17C 109.5 . .
N13 C13 H13A 109.5 . .
N13 C13 H13B 109.5 . .
H13A C13 H13B 109.5 . .
N13 C13 H13C 109.5 . .
H13A C13 H13C 109.5 . .
H13B C13 H13C 109.5 . .
O6T C6 N1 120.3(7) . .
O6T C6 C5 128.9(7) . .
N1 C6 C5 110.7(5) . .
N17 C18 N19 113.5(4) . .
N17 C18 H18 123.2 . .
N19 C18 H18 123.2 . .
O16T C16 N11 121.1(5) . .
O16T C16 C15 127.6(5) . .
N11 C16 C15 111.2(4) . .
N3 C3 H3A 109.5 . .
N3 C3 H3B 109.5 . .
H3A C3 H3B 109.5 . .
N3 C3 H3C 109.5 . .
H3A C3 H3C 109.5 . .
H3B C3 H3C 109.5 . .

loop_
_geom_bond_atom_site_label_1
_geom_bond_atom_site_label_2
_geom_bond_distance
_geom_bond_site_symmetry_2
Mo1 O2 1.694(4) .
Mo1 O1 1.739(4) .
Mo1 O3 1.935(3) .
Mo1 O4 1.947(3) .
Mo1 O8 2.172(3) .
Mo1 O8 2.309(3) 2_755
Mo1 Mo4 3.2015(6) .
Mo1 Mo2 3.2190(5) .
Mo2 O5 1.701(4) .
Mo2 O6 1.712(3) .
Mo2 O7 1.882(3) .
Mo2 O4 2.012(3) .
Mo2 O4 2.265(3) 2_755
Mo2 O8 2.305(3) .
Mo3 O13 1.685(4) .
Mo3 O12 1.712(4) .
Mo3 O11 1.905(4) .
Mo3 O7 1.930(4) .
Mo3 O1 2.292(4) 2_755
Mo3 O8 2.469(3) .
Ag1 N19 2.252(4) .
Ag1 N9 2.276(5) .
Ag1 O4W 2.427(7) .
Mo4 O9 1.690(4) .
Mo4 O10 1.701(4) .
Mo4 O11 1.906(4) .
Mo4 O3 2.005(3) .
Mo4 O8 2.298(3) .
Mo4 O3 2.342(3) 2_755
Ag2 O6 2.353(4) 5_756
Ag2 O6 2.353(4) .
Ag2 O2 2.536(4) 5_756
Ag2 O2 2.536(4) .
O8 Mo1 2.309(3) 2_755
O4 Mo2 2.265(3) 2_755
O2T C2 1.222(8) .
O1 Mo3 2.292(4) 2_755
C5 N7 1.365(8) .
C5 C4 1.376(7) .
C5 C6 1.414(9) .
N1 C2 1.375(8) .
N1 C6 1.401(9) .
N1 H1 0.8600 .
C2 N3 1.376(9) .
O16T C16 1.224(6) .
N13 C12 1.369(6) .
N13 C14 1.380(6) .
N13 C13 1.456(7) .
C7 N7 1.466(7) .
C7 H7A 0.9600 .
C7 H7B 0.9600 .
C7 H7C 0.9600 .
N7 C8 1.323(8) .
N3 C4 1.367(7) .
N3 C3 1.459(7) .
O12T C12 1.225(6) .
N19 C18 1.340(7) .
N19 C14 1.353(6) .
O3 Mo4 2.342(3) 2_755
C15 C14 1.372(7) .
C15 N17 1.382(6) .
C15 C16 1.414(7) .
N11 C16 1.380(7) .
N11 C12 1.383(7) .
N11 H11 0.8600 .
N17 C18 1.323(7) .
N17 C17 1.466(7) .
N9 C8 1.343(8) .
N9 C4 1.359(8) .
C8 H8 0.9300 .
O6T C6 1.223(8) .
C17 H17A 0.9600 .
C17 H17B 0.9600 .
C17 H17C 0.9600 .
C13 H13A 0.9600 .
C13 H13B 0.9600 .
C13 H13C 0.9600 .
C18 H18 0.9300 .
C3 H3A 0.9600 .
C3 H3B 0.9600 .
C3 H3C 0.9600 .
